data_7705465
loop_
_publ_author_name
'\'Alvarez, Mar\'ia'
'Molina, Francisco'
'Fructos, Manuel R.'
'Urbano, Juan'
'\'Alvarez, Eleuterio'
'Sodupe, Mariona'
'Lled\'os, Agust\'i'
'P\'erez, Pedro J'

_publ_section_title
;
 Aerobic intramolecular carbon-hydrogen bond oxidation promoted by Cu(I)
 complexes.
;
_journal_issue 41
_journal_name_full 'Dalton transactions (Cambridge, England : 2003)'
_journal_page_first 14647
_journal_page_last 14655
_journal_paper_doi 10.1039/d0dt03198d
_journal_volume 49
_journal_year 2020
_chemical_formula_moiety 'C74 H84 B2 Cu3 N12 O4, C3 H6 O'
_chemical_formula_sum 'C77 H90 B2 Cu3 N12 O5'
_chemical_formula_weight 1475.84
_space_group_crystal_system monoclinic
_space_group_IT_number 15
_space_group_name_Hall '-C 2yc'
_space_group_name_H-M_alt 'C 1 2/c 1'
_atom_sites_solution_hydrogens mixed
_audit_creation_date 2019-07-19
_audit_creation_method
;
Olex2 1.2
(compiled 2018.05.29 svn.r3508 for OlexSys, GUI svn.r5506)
;
_audit_update_record
;
2020-05-14 deposited with the CCDC.	2020-09-18 downloaded from the CCDC.
;
_cell_angle_alpha 90
_cell_angle_beta 127.131(11)
_cell_angle_gamma 90
_cell_formula_units_Z 4
_cell_length_a 30.491(6)
_cell_length_b 12.963(2)
_cell_length_c 25.072(5)
_cell_measurement_reflns_used 9572
_cell_measurement_temperature 100.0
_cell_measurement_theta_max 25.05
_cell_measurement_theta_min 2.29
_cell_volume 7901(3)
_computing_cell_refinement 'Bruker Apex3, 2017'
_computing_data_collection 'Bruker Apex3, 2017'
_computing_data_reduction 'SAINT v8.38A (Bruker, 2017)'
_computing_molecular_graphics 'Olex2 (Dolomanov et al., 2009)'
_computing_publication_material 'Olex2 (Dolomanov et al., 2009)'
_computing_structure_refinement 'XL (Sheldrick, 2014)'
_computing_structure_solution 'XT (Sheldrick, 2015)'
_diffrn_ambient_temperature 100.0
_diffrn_measured_fraction_theta_full 0.999
_diffrn_measured_fraction_theta_max 0.999
_diffrn_measurement_device 'Bruker D8 Quest'
_diffrn_measurement_device_type 'Bruker CHi Fixed D8 Quest'
_diffrn_measurement_method '\f and \w scans'
_diffrn_radiation_monochromator multilayer
_diffrn_radiation_type MoK\a
_diffrn_radiation_wavelength 0.71073
_diffrn_reflns_av_R_equivalents 0.1149
_diffrn_reflns_av_unetI/netI 0.0311
_diffrn_reflns_Laue_measured_fraction_full 0.999
_diffrn_reflns_Laue_measured_fraction_max 0.999
_diffrn_reflns_limit_h_max 36
_diffrn_reflns_limit_h_min -36
_diffrn_reflns_limit_k_max 15
_diffrn_reflns_limit_k_min -15
_diffrn_reflns_limit_l_max 29
_diffrn_reflns_limit_l_min -29
_diffrn_reflns_number 163517
_diffrn_reflns_point_group_measured_fraction_full 0.999
_diffrn_reflns_point_group_measured_fraction_max 0.999
_diffrn_reflns_theta_full 25.036
_diffrn_reflns_theta_max 25.036
_diffrn_reflns_theta_min 2.289
_diffrn_source 'microfocus sealed x-ray tube'
_diffrn_source_type 'Incoatec I/mS high brilliance'
_diffrn_standards_number 0
_exptl_absorpt_coefficient_mu 0.855
_exptl_absorpt_correction_T_max 0.7452
_exptl_absorpt_correction_T_min 0.6025
_exptl_absorpt_correction_type multi-scan
_exptl_absorpt_process_details
;
SADABS-2016/2 (Bruker,2016/2) was used for absorption correction. 
wR2(int) was 0.1503 before and 0.0823 after correction. 
The Ratio of minimum to maximum transmission is 0.8085. 
The \l/2 correction factor is Not present.
;
_exptl_crystal_colour green
_exptl_crystal_colour_primary green
_exptl_crystal_density_diffrn 1.241
_exptl_crystal_description prism
_exptl_crystal_F_000 3092
_exptl_crystal_recrystallization_method 'Crystallized from a mixture of dichloromethane and acetone'
_exptl_crystal_size_max 0.23
_exptl_crystal_size_mid 0.115
_exptl_crystal_size_min 0.065
_refine_diff_density_max 1.537
_refine_diff_density_min -0.908
_refine_diff_density_rms 0.114
_refine_ls_extinction_method none
_refine_ls_goodness_of_fit_ref 1.055
_refine_ls_hydrogen_treatment mixed
_refine_ls_matrix_type full
_refine_ls_number_parameters 481
_refine_ls_number_reflns 6973
_refine_ls_number_restraints 22
_refine_ls_restrained_S_all 1.057
_refine_ls_R_factor_all 0.1000
_refine_ls_R_factor_gt 0.0761
_refine_ls_shift/su_max 0.001
_refine_ls_shift/su_mean 0.000
_refine_ls_structure_factor_coef Fsqd
_refine_ls_weighting_details 'w=1/[\s^2^(Fo^2^)+(0.1395P)^2^+36.8277P] where P=(Fo^2^+2Fc^2^)/3'
_refine_ls_weighting_scheme calc
_refine_ls_wR_factor_gt 0.2051
_refine_ls_wR_factor_ref 0.2344
_reflns_Friedel_coverage 0.000
_reflns_number_gt 5224
_reflns_number_total 6973
_reflns_threshold_expression 'I > 2\s(I)'
_cod_data_source_file d0dt03198d2.cif
_cod_data_source_block Complex_2b
_cod_depositor_comments 'Adding full bibliography for 7705460--7705465.cif.'
_cod_database_code 7705465
_shelx_shelxl_version_number 2017/1
_shelx_space_group_comment
;
The symmetry employed for this shelxl refinement is uniquely defined
by the following loop, which should always be used as a source of
symmetry information in preference to the above space-group names.
They are only intended as comments.
;
_olex2_refinement_description
;
1. Fixed Uiso
 At 1.2 times of:
  All C(H) groups, All C(H,H) groups
 At 1.5 times of:
  All C(H,H,H) groups
2. Restrained distances
 C39-O3
 1.21 with sigma of 0.02
 H2-O2
 0.9 with sigma of 0.02
 C38-C39 \\sim C39-C40
 with sigma of 0.02
 Cu1-O2 \\sim O2-Cu2
 with sigma of 0.02
3. Uiso/Uaniso restraints and constraints
O3 \\sim C38 \\sim C39 \\sim C40: within 2A with sigma of 0.002 and sigma for
terminal atoms of 0.004
4. Others
 Fixed Sof: O3(0.5) C38(0.5) H38A(0.5) H38B(0.5) H38C(0.5) C39(0.5) C40(0.5)
 H40A(0.5) H40B(0.5) H40C(0.5)
5.a Secondary CH2 refined with riding coordinates:
 C30(H30A,H30B)
5.b Aromatic/amide H refined with riding coordinates:
 C1(H1), C2(H2A), C7(H7), C10(H10), C13(H13), C14(H14), C19(H19), C22(H22),
 C25(H25), C26(H26), C31(H31), C34(H34)
5.c Idealised Me refined as rotating group:
 C6(H6A,H6B,H6C), C9(H9A,H9B,H9C), C12(H12A,H12B,H12C), C18(H18A,H18B,H18C),
 C21(H21A,H21B,H21C), C24(H24A,H24B,H24C), C33(H33A,H33B,H33C), C36(H36A,H36B,
 H36C), C37(H37A,H37B,H37C), C38(H38A,H38B,H38C), C40(H40A,H40B,H40C)
;
_smtbx_masks_special_details
;    
The voids contain disordered solvent at partial occupancy. A
satisfactory disorder model for the solvent was not found, and therefore 
the OLEX2 Solvent Mask routine was used to mask out the disordered density.
(Dolomanov, O.V., Bourhis, L.J., Gildea, R.J, Howard, 
J.A.K. & Puschmann, H.(2009), J. Appl.Cryst. 42, 339-341.)
;
_olex2_exptl_crystal_mounting_method 'The crystal was mounted on a 150 micro/m MITEGEN holder in perfluoroether oil'
_olex2_submission_special_instructions 'No special instructions were received'

loop_
_space_group_symop_operation_xyz
'x, y, z'
'-x, y, -z+1/2'
'x+1/2, y+1/2, z'
'-x+1/2, y+1/2, -z+1/2'
'-x, -y, -z'
'x, -y, z-1/2'
'-x+1/2, -y+1/2, -z'
'x+1/2, -y+1/2, z-1/2'

loop_
_atom_site_label
_atom_site_type_symbol
_atom_site_fract_x
_atom_site_fract_y
_atom_site_fract_z
_atom_site_U_iso_or_equiv
_atom_site_adp_type
_atom_site_occupancy
_atom_site_site_symmetry_order
_atom_site_calc_flag
_atom_site_refinement_flags_posn
_atom_site_refinement_flags_adp
_atom_site_refinement_flags_occupancy
_atom_site_disorder_assembly
_atom_site_disorder_group
Cu1 Cu 0.54411(2) 0.30942(4) 0.58700(3) 0.0379(2) Uani 1 1 d D . . . .
Cu2 Cu 0.500000 0.500000 0.500000 0.0362(3) Uani 1 2 d DS T P . .
O1 O 0.49827(13) 0.3521(3) 0.49521(16) 0.0390(8) Uani 1 1 d . . . . .
O2 O 0.55270(15) 0.4594(3) 0.59172(17) 0.0417(8) Uani 1 1 d D . . . .
N1 N 0.62684(17) 0.1329(3) 0.6248(2) 0.0402(10) Uani 1 1 d . . . . .
N2 N 0.61215(17) 0.2253(3) 0.59158(19) 0.0385(9) Uani 1 1 d . . . . .
N3 N 0.60851(17) 0.1825(3) 0.7071(2) 0.0404(10) Uani 1 1 d . . . . .
N4 N 0.58913(17) 0.2807(3) 0.6865(2) 0.0392(9) Uani 1 1 d . . . . .
N5 N 0.53743(17) 0.0869(3) 0.6023(2) 0.0435(10) Uani 1 1 d . . . . .
N6 N 0.50598(17) 0.1701(3) 0.5647(2) 0.0402(10) Uani 1 1 d . . . . .
C1 C 0.6648(2) 0.0863(4) 0.6221(2) 0.0442(12) Uani 1 1 d . . . . .
H1 H 0.681401 0.021445 0.641499 0.053 Uiso 1 1 calc R . . . .
C2 C 0.6758(2) 0.1475(4) 0.5867(3) 0.0430(12) Uani 1 1 d . . . . .
H2A H 0.700698 0.134204 0.576621 0.052 Uiso 1 1 calc R . . . .
C3 C 0.6421(2) 0.2338(4) 0.5688(2) 0.0403(11) Uani 1 1 d . . . . .
C4 C 0.6404(2) 0.3269(4) 0.5336(3) 0.0423(12) Uani 1 1 d . . . . .
C5 C 0.6216(2) 0.3203(4) 0.4667(3) 0.0445(12) Uani 1 1 d . . . . .
C6 C 0.5965(2) 0.2235(5) 0.4264(3) 0.0545(14) Uani 1 1 d . . . . .
H6A H 0.623332 0.167157 0.448288 0.082 Uiso 1 1 calc GR . . . .
H6B H 0.586119 0.234467 0.381458 0.082 Uiso 1 1 calc GR . . . .
H6C H 0.563806 0.205600 0.423244 0.082 Uiso 1 1 calc GR . . . .
C7 C 0.6266(2) 0.4065(5) 0.4381(3) 0.0572(15) Uani 1 1 d . . . . .
H7 H 0.614661 0.402358 0.393331 0.069 Uiso 1 1 calc R . . . .
C8 C 0.6484(3) 0.4980(5) 0.4724(3) 0.0608(16) Uani 1 1 d . . . . .
C9 C 0.6560(3) 0.5904(6) 0.4406(4) 0.087(2) Uani 1 1 d . . . . .
H9A H 0.648768 0.568961 0.398495 0.130 Uiso 1 1 calc GR . . . .
H9B H 0.693816 0.615955 0.471266 0.130 Uiso 1 1 calc GR . . . .
H9C H 0.630295 0.645251 0.431812 0.130 Uiso 1 1 calc GR . . . .
C10 C 0.6647(3) 0.5050(5) 0.5373(3) 0.0579(15) Uani 1 1 d . . . . .
H10 H 0.678038 0.568963 0.560385 0.070 Uiso 1 1 calc R . . . .
C11 C 0.6618(2) 0.4204(4) 0.5693(3) 0.0495(13) Uani 1 1 d . . . . .
C12 C 0.6837(3) 0.4288(4) 0.6417(3) 0.0555(15) Uani 1 1 d . . . . .
H12A H 0.652761 0.432202 0.644070 0.083 Uiso 1 1 calc GR . . . .
H12B H 0.705999 0.491410 0.661414 0.083 Uiso 1 1 calc GR . . . .
H12C H 0.706320 0.368312 0.666471 0.083 Uiso 1 1 calc GR . . . .
C13 C 0.6356(2) 0.1757(4) 0.7737(3) 0.0496(13) Uani 1 1 d . . . . .
H13 H 0.652933 0.115489 0.800024 0.060 Uiso 1 1 calc R . . . .
C14 C 0.6340(2) 0.2690(4) 0.7970(3) 0.0505(13) Uani 1 1 d . . . . .
H14 H 0.649885 0.286673 0.842076 0.061 Uiso 1 1 calc R . . . .
C15 C 0.6044(2) 0.3336(4) 0.7413(2) 0.0411(11) Uani 1 1 d . . . . .
C16 C 0.5921(2) 0.4441(4) 0.7397(2) 0.0433(12) Uani 1 1 d . . . . .
C17 C 0.6361(2) 0.5148(4) 0.7726(2) 0.0450(12) Uani 1 1 d . . . . .
C18 C 0.6942(2) 0.4811(5) 0.8069(3) 0.0595(15) Uani 1 1 d . . . . .
H18A H 0.708263 0.449802 0.850104 0.089 Uiso 1 1 calc GR . . . .
H18B H 0.716843 0.541013 0.814201 0.089 Uiso 1 1 calc GR . . . .
H18C H 0.695645 0.430482 0.778997 0.089 Uiso 1 1 calc GR . . . .
C19 C 0.6242(3) 0.6187(4) 0.7711(3) 0.0524(14) Uani 1 1 d . . . . .
H19 H 0.653724 0.666702 0.792979 0.063 Uiso 1 1 calc R . . . .
C20 C 0.5711(3) 0.6553(5) 0.7392(3) 0.0526(14) Uani 1 1 d . . . . .
C21 C 0.5602(3) 0.7692(5) 0.7367(3) 0.0694(18) Uani 1 1 d . . . . .
H21A H 0.589170 0.800774 0.779708 0.104 Uiso 1 1 calc GR . . . .
H21B H 0.524458 0.779782 0.727768 0.104 Uiso 1 1 calc GR . . . .
H21C H 0.559805 0.801232 0.701023 0.104 Uiso 1 1 calc GR . . . .
C22 C 0.5290(3) 0.5841(5) 0.7075(3) 0.0567(15) Uani 1 1 d . . . . .
H22 H 0.492249 0.607799 0.684775 0.068 Uiso 1 1 calc R . . . .
C23 C 0.5382(2) 0.4791(5) 0.7076(3) 0.0496(13) Uani 1 1 d . . . . .
C24 C 0.4897(2) 0.4059(5) 0.6712(3) 0.0622(16) Uani 1 1 d . . . . .
H24A H 0.474722 0.402252 0.623913 0.093 Uiso 1 1 calc GR . . . .
H24B H 0.461243 0.430867 0.674718 0.093 Uiso 1 1 calc GR . . . .
H24C H 0.501792 0.337062 0.691212 0.093 Uiso 1 1 calc GR . . . .
C25 C 0.5060(2) 0.0019(4) 0.5798(3) 0.0469(13) Uani 1 1 d . . . . .
H25 H 0.518194 -0.065589 0.597583 0.056 Uiso 1 1 calc R . . . .
C26 C 0.4539(2) 0.0281(4) 0.5274(3) 0.0494(13) Uani 1 1 d . . . . .
H26 H 0.423165 -0.016729 0.501693 0.059 Uiso 1 1 calc R . . . .
C27 C 0.4549(2) 0.1338(4) 0.5190(2) 0.0417(12) Uani 1 1 d . . . . .
C28 C 0.4076(2) 0.1952(4) 0.4642(2) 0.0421(12) Uani 1 1 d . . . . .
C29 C 0.4130(2) 0.2578(4) 0.4223(2) 0.0440(12) Uani 1 1 d . . . . .
C30 C 0.4681(2) 0.2841(4) 0.4389(3) 0.0429(12) Uani 1 1 d . . . . .
H30A H 0.489429 0.220036 0.449051 0.051 Uiso 1 1 calc R . . . .
H30B H 0.462604 0.317361 0.399791 0.051 Uiso 1 1 calc R . . . .
C31 C 0.3658(2) 0.2958(4) 0.3631(2) 0.0460(13) Uani 1 1 d . . . . .
H31 H 0.369567 0.337538 0.334939 0.055 Uiso 1 1 calc R . . . .
C32 C 0.3136(2) 0.2748(4) 0.3438(3) 0.0546(15) Uani 1 1 d . . . . .
C33 C 0.2627(3) 0.3100(5) 0.2773(3) 0.074(2) Uani 1 1 d . . . . .
H33A H 0.270954 0.372794 0.263166 0.110 Uiso 1 1 calc GR . . . .
H33B H 0.233423 0.324474 0.281721 0.110 Uiso 1 1 calc GR . . . .
H33C H 0.250506 0.255738 0.243895 0.110 Uiso 1 1 calc GR . . . .
C34 C 0.3098(2) 0.2212(5) 0.3885(3) 0.0545(15) Uani 1 1 d . . . . .
H34 H 0.274448 0.210851 0.377845 0.065 Uiso 1 1 calc R . . . .
C35 C 0.3558(2) 0.1816(4) 0.4487(3) 0.0472(13) Uani 1 1 d . . . . .
C36 C 0.3468(3) 0.1252(5) 0.4945(3) 0.0602(15) Uani 1 1 d . . . . .
H36A H 0.343430 0.051074 0.485096 0.090 Uiso 1 1 calc GR . . . .
H36B H 0.313116 0.150525 0.486639 0.090 Uiso 1 1 calc GR . . . .
H36C H 0.378219 0.137654 0.541172 0.090 Uiso 1 1 calc GR . . . .
C37 C 0.6263(2) -0.0109(4) 0.6968(3) 0.0524(14) Uani 1 1 d . . . . .
H37A H 0.665853 -0.002079 0.731613 0.079 Uiso 1 1 calc GR . . . .
H37B H 0.620104 -0.064127 0.665203 0.079 Uiso 1 1 calc GR . . . .
H37C H 0.608726 -0.031727 0.717446 0.079 Uiso 1 1 calc GR . . . .
B1 B 0.6002(3) 0.0961(4) 0.6578(3) 0.0447(14) Uani 1 1 d . . . . .
O3 O 0.7651(4) 0.4126(8) 0.4910(6) 0.084(3) Uani 0.5 1 d D U . . .
C38 C 0.7863(6) 0.3316(13) 0.5925(10) 0.096(3) Uani 0.5 1 d D U . . .
H38A H 0.756265 0.339604 0.596264 0.144 Uiso 0.5 1 calc GR . . . .
H38B H 0.821639 0.335226 0.637091 0.144 Uiso 0.5 1 calc GR . . . .
H38C H 0.782892 0.264693 0.572137 0.144 Uiso 0.5 1 calc GR . . . .
C39 C 0.7832(6) 0.4157(11) 0.5499(9) 0.086(3) Uani 0.5 1 d D U . . .
C40 C 0.8062(6) 0.5075(12) 0.5926(9) 0.085(3) Uani 0.5 1 d D U . . .
H40A H 0.845004 0.495438 0.629590 0.128 Uiso 0.5 1 calc GR . . . .
H40B H 0.785864 0.521725 0.610700 0.128 Uiso 0.5 1 calc GR . . . .
H40C H 0.803026 0.566749 0.566243 0.128 Uiso 0.5 1 calc GR . . . .
H2 H 0.562(3) 0.495(5) 0.627(2) 0.07(2) Uiso 1 1 d D . . . .

loop_
_atom_site_aniso_label
_atom_site_aniso_U_11
_atom_site_aniso_U_22
_atom_site_aniso_U_33
_atom_site_aniso_U_23
_atom_site_aniso_U_13
_atom_site_aniso_U_12
Cu1 0.0404(4) 0.0292(4) 0.0317(4) 0.0035(2) 0.0151(3) -0.0019(2)
Cu2 0.0382(5) 0.0288(4) 0.0321(4) 0.0041(3) 0.0161(4) -0.0007(3)
O1 0.0447(19) 0.0271(17) 0.0350(18) 0.0039(14) 0.0187(16) -0.0023(14)
O2 0.057(2) 0.0289(18) 0.0365(19) 0.0089(15) 0.0267(17) 0.0036(16)
N1 0.041(2) 0.027(2) 0.035(2) 0.0017(16) 0.0138(18) 0.0014(17)
N2 0.044(2) 0.027(2) 0.035(2) 0.0013(17) 0.0185(19) -0.0003(17)
N3 0.045(2) 0.034(2) 0.032(2) 0.0050(17) 0.0182(19) 0.0004(18)
N4 0.045(2) 0.029(2) 0.035(2) 0.0017(17) 0.0191(19) -0.0019(18)
N5 0.046(2) 0.032(2) 0.038(2) 0.0083(17) 0.018(2) -0.0053(18)
N6 0.039(2) 0.035(2) 0.034(2) 0.0048(17) 0.0151(19) -0.0039(18)
C1 0.039(3) 0.031(3) 0.034(3) 0.000(2) 0.007(2) 0.002(2)
C2 0.041(3) 0.036(3) 0.040(3) -0.002(2) 0.018(2) 0.002(2)
C3 0.042(3) 0.032(3) 0.034(2) -0.005(2) 0.016(2) -0.005(2)
C4 0.039(3) 0.040(3) 0.046(3) 0.003(2) 0.025(2) -0.002(2)
C5 0.042(3) 0.049(3) 0.040(3) 0.006(2) 0.023(2) 0.004(2)
C6 0.058(3) 0.055(3) 0.044(3) -0.003(3) 0.027(3) 0.002(3)
C7 0.057(3) 0.066(4) 0.047(3) 0.010(3) 0.030(3) 0.001(3)
C8 0.057(4) 0.059(4) 0.062(4) 0.016(3) 0.034(3) -0.003(3)
C9 0.093(6) 0.080(5) 0.084(5) 0.020(4) 0.052(5) -0.013(4)
C10 0.065(4) 0.044(3) 0.061(4) 0.000(3) 0.035(3) -0.010(3)
C11 0.051(3) 0.044(3) 0.047(3) 0.006(2) 0.026(3) 0.006(2)
C12 0.065(4) 0.041(3) 0.049(3) -0.005(2) 0.028(3) -0.012(3)
C13 0.059(3) 0.043(3) 0.032(3) 0.008(2) 0.019(3) 0.005(3)
C14 0.062(3) 0.046(3) 0.034(3) 0.005(2) 0.024(3) 0.006(3)
C15 0.035(3) 0.048(3) 0.027(2) 0.005(2) 0.012(2) 0.003(2)
C16 0.051(3) 0.042(3) 0.034(3) 0.001(2) 0.024(2) 0.000(2)
C17 0.052(3) 0.046(3) 0.030(2) 0.003(2) 0.021(2) 0.007(2)
C18 0.055(3) 0.053(4) 0.051(3) 0.000(3) 0.022(3) -0.003(3)
C19 0.064(4) 0.046(3) 0.038(3) -0.003(2) 0.026(3) -0.005(3)
C20 0.077(4) 0.042(3) 0.048(3) 0.011(3) 0.043(3) 0.010(3)
C21 0.100(5) 0.050(4) 0.065(4) 0.010(3) 0.053(4) 0.014(4)
C22 0.060(4) 0.061(4) 0.055(3) 0.014(3) 0.038(3) 0.014(3)
C23 0.050(3) 0.057(4) 0.047(3) 0.010(3) 0.032(3) 0.008(3)
C24 0.049(3) 0.066(4) 0.072(4) 0.013(3) 0.036(3) 0.006(3)
C25 0.053(3) 0.030(3) 0.041(3) 0.002(2) 0.019(3) -0.011(2)
C26 0.050(3) 0.040(3) 0.037(3) -0.003(2) 0.016(2) -0.015(2)
C27 0.045(3) 0.037(3) 0.032(2) -0.001(2) 0.017(2) -0.007(2)
C28 0.039(3) 0.036(3) 0.030(2) -0.003(2) 0.010(2) -0.006(2)
C29 0.053(3) 0.031(3) 0.034(3) -0.005(2) 0.019(2) -0.002(2)
C30 0.050(3) 0.034(3) 0.043(3) -0.006(2) 0.027(2) -0.005(2)
C31 0.052(3) 0.034(3) 0.031(3) -0.002(2) 0.014(2) -0.001(2)
C32 0.048(3) 0.039(3) 0.041(3) -0.005(2) 0.008(3) 0.001(2)
C33 0.053(4) 0.049(4) 0.055(4) -0.004(3) -0.001(3) -0.001(3)
C34 0.041(3) 0.044(3) 0.054(3) -0.013(3) 0.015(3) -0.008(2)
C35 0.045(3) 0.039(3) 0.041(3) -0.007(2) 0.018(2) -0.004(2)
C36 0.061(4) 0.056(4) 0.063(4) -0.006(3) 0.036(3) -0.012(3)
C37 0.060(3) 0.033(3) 0.040(3) 0.001(2) 0.017(3) 0.001(2)
B1 0.052(3) 0.028(3) 0.034(3) 0.002(2) 0.016(3) -0.002(2)
O3 0.059(4) 0.087(5) 0.114(6) -0.012(5) 0.056(5) 0.004(4)
C38 0.056(5) 0.087(6) 0.136(7) 0.010(6) 0.054(6) 0.004(5)
C39 0.058(4) 0.086(5) 0.124(7) -0.001(5) 0.060(5) 0.002(4)
C40 0.065(5) 0.087(6) 0.119(7) -0.004(5) 0.063(5) -0.004(5)

loop_
_atom_type_symbol
_atom_type_description
_atom_type_scat_dispersion_real
_atom_type_scat_dispersion_imag
_atom_type_scat_source
C C 0.0033 0.0016 'International Tables Vol C Tables 4.2.6.8 and 6.1.1.4'
H H 0.0000 0.0000 'International Tables Vol C Tables 4.2.6.8 and 6.1.1.4'
B B 0.0013 0.0007 'International Tables Vol C Tables 4.2.6.8 and 6.1.1.4'
Cu Cu 0.3201 1.2651 'International Tables Vol C Tables 4.2.6.8 and 6.1.1.4'
N N 0.0061 0.0033 'International Tables Vol C Tables 4.2.6.8 and 6.1.1.4'
O O 0.0106 0.0060 'International Tables Vol C Tables 4.2.6.8 and 6.1.1.4'

loop_
_geom_angle_atom_site_label_1
_geom_angle_atom_site_label_2
_geom_angle_atom_site_label_3
_geom_angle
_geom_angle_site_symmetry_1
_geom_angle_site_symmetry_3
_geom_angle_publ_flag
O1 Cu1 Cu2 38.06(10) . . ?
O1 Cu1 O2 76.08(14) . . ?
O1 Cu1 N2 100.40(15) . . ?
O1 Cu1 N4 172.61(16) . . ?
O1 Cu1 N6 92.58(15) . . ?
O2 Cu1 Cu2 38.36(10) . . ?
O2 Cu1 N2 112.79(15) . . ?
O2 Cu1 N4 98.14(15) . . ?
O2 Cu1 N6 158.79(16) . . ?
N2 Cu1 Cu2 114.95(10) . . ?
N4 Cu1 Cu2 135.56(12) . . ?
N4 Cu1 N2 86.02(16) . . ?
N4 Cu1 N6 91.45(16) . . ?
N6 Cu1 Cu2 126.57(11) . . ?
N6 Cu1 N2 86.61(16) . . ?
Cu1 Cu2 Cu1 180.0 . 5_666 ?
O1 Cu2 Cu1 38.00(10) 5_666 5_666 ?
O1 Cu2 Cu1 142.00(9) . 5_666 ?
O1 Cu2 Cu1 38.00(9) . . ?
O1 Cu2 Cu1 142.00(10) 5_666 . ?
O1 Cu2 O1 180.0 . 5_666 ?
O1 Cu2 O2 103.15(14) 5_666 . ?
O1 Cu2 O2 76.85(14) 5_666 5_666 ?
O1 Cu2 O2 76.85(14) . . ?
O1 Cu2 O2 103.15(14) . 5_666 ?
O2 Cu2 Cu1 39.20(11) 5_666 5_666 ?
O2 Cu2 Cu1 140.81(11) 5_666 . ?
O2 Cu2 Cu1 140.80(11) . 5_666 ?
O2 Cu2 Cu1 39.19(11) . . ?
O2 Cu2 O2 180.0 . 5_666 ?
Cu1 O1 Cu2 103.94(15) . . ?
C30 O1 Cu1 125.1(3) . . ?
C30 O1 Cu2 130.9(3) . . ?
Cu2 O2 Cu1 102.45(17) . . ?
N2 N1 B1 120.8(4) . . ?
C1 N1 N2 109.7(4) . . ?
C1 N1 B1 129.5(4) . . ?
N1 N2 Cu1 113.7(3) . . ?
C3 N2 Cu1 140.3(3) . . ?
C3 N2 N1 105.9(4) . . ?
N4 N3 B1 122.7(4) . . ?
C13 N3 N4 109.3(4) . . ?
C13 N3 B1 128.0(4) . . ?
N3 N4 Cu1 116.9(3) . . ?
C15 N4 Cu1 136.4(3) . . ?
C15 N4 N3 106.6(4) . . ?
N6 N5 B1 122.0(4) . . ?
C25 N5 N6 109.4(4) . . ?
C25 N5 B1 128.5(4) . . ?
N5 N6 Cu1 117.5(3) . . ?
C27 N6 Cu1 136.1(3) . . ?
C27 N6 N5 106.3(4) . . ?
N1 C1 C2 109.0(4) . . ?
C1 C2 C3 104.5(5) . . ?
N2 C3 C2 110.8(5) . . ?
N2 C3 C4 122.3(5) . . ?
C2 C3 C4 126.8(5) . . ?
C5 C4 C3 120.3(5) . . ?
C5 C4 C11 120.4(5) . . ?
C11 C4 C3 119.1(5) . . ?
C4 C5 C6 121.9(5) . . ?
C7 C5 C4 118.3(5) . . ?
C7 C5 C6 119.8(5) . . ?
C8 C7 C5 122.2(6) . . ?
C7 C8 C9 121.1(6) . . ?
C7 C8 C10 119.0(5) . . ?
C10 C8 C9 119.9(6) . . ?
C8 C10 C11 121.4(6) . . ?
C4 C11 C12 121.5(5) . . ?
C10 C11 C4 118.5(5) . . ?
C10 C11 C12 119.9(5) . . ?
N3 C13 C14 108.7(5) . . ?
C13 C14 C15 105.9(5) . . ?
N4 C15 C14 109.5(5) . . ?
N4 C15 C16 122.8(4) . . ?
C14 C15 C16 127.7(5) . . ?
C17 C16 C15 118.6(5) . . ?
C23 C16 C15 121.4(5) . . ?
C23 C16 C17 119.9(5) . . ?
C16 C17 C18 121.8(5) . . ?
C19 C17 C16 118.3(5) . . ?
C19 C17 C18 119.9(5) . . ?
C20 C19 C17 122.8(6) . . ?
C19 C20 C21 120.7(6) . . ?
C22 C20 C19 117.4(5) . . ?
C22 C20 C21 121.8(6) . . ?
C20 C22 C23 122.6(6) . . ?
C16 C23 C24 121.6(5) . . ?
C22 C23 C16 118.9(6) . . ?
C22 C23 C24 119.4(5) . . ?
N5 C25 C26 108.9(5) . . ?
C25 C26 C27 105.9(5) . . ?
N6 C27 C26 109.6(5) . . ?
N6 C27 C28 125.4(4) . . ?
C26 C27 C28 124.8(5) . . ?
C29 C28 C27 120.7(5) . . ?
C35 C28 C27 119.6(5) . . ?
C35 C28 C29 119.2(5) . . ?
C28 C29 C30 122.4(5) . . ?
C31 C29 C28 119.0(5) . . ?
C31 C29 C30 118.6(5) . . ?
O1 C30 C29 111.1(4) . . ?
C32 C31 C29 122.3(5) . . ?
C31 C32 C33 121.8(6) . . ?
C34 C32 C31 117.3(5) . . ?
C34 C32 C33 120.9(6) . . ?
C32 C34 C35 122.7(6) . . ?
C28 C35 C34 119.0(5) . . ?
C28 C35 C36 122.8(5) . . ?
C34 C35 C36 118.2(5) . . ?
N1 B1 N3 108.3(4) . . ?
N1 B1 N5 107.9(4) . . ?
N1 B1 C37 111.5(5) . . ?
N3 B1 C37 110.6(4) . . ?
N5 B1 N3 106.7(5) . . ?
N5 B1 C37 111.7(4) . . ?
O3 C39 C38 128.9(16) . . ?
O3 C39 C40 125.2(15) . . ?
C40 C39 C38 105.9(15) . . ?

loop_
_geom_bond_atom_site_label_1
_geom_bond_atom_site_label_2
_geom_bond_distance
_geom_bond_site_symmetry_2
_geom_bond_publ_flag
Cu1 Cu2 3.0213(7) . ?
Cu1 O1 1.916(3) . ?
Cu1 O2 1.955(4) . ?
Cu1 N2 2.285(4) . ?
Cu1 N4 2.028(4) . ?
Cu1 N6 2.035(4) . ?
Cu2 O1 1.919(3) . ?
Cu2 O1 1.919(3) 5_666 ?
Cu2 O2 1.920(3) . ?
Cu2 O2 1.920(3) 5_666 ?
O1 C30 1.431(6) . ?
N1 N2 1.370(6) . ?
N1 C1 1.344(7) . ?
N1 B1 1.544(8) . ?
N2 C3 1.341(7) . ?
N3 N4 1.366(6) . ?
N3 C13 1.348(7) . ?
N3 B1 1.571(7) . ?
N4 C15 1.343(7) . ?
N5 N6 1.371(6) . ?
N5 C25 1.341(6) . ?
N5 B1 1.548(7) . ?
N6 C27 1.344(6) . ?
C1 C2 1.374(8) . ?
C2 C3 1.397(7) . ?
C3 C4 1.478(7) . ?
C4 C5 1.409(8) . ?
C4 C11 1.411(8) . ?
C5 C6 1.499(8) . ?
C5 C7 1.385(8) . ?
C7 C8 1.377(9) . ?
C8 C9 1.531(9) . ?
C8 C10 1.389(9) . ?
C10 C11 1.393(8) . ?
C11 C12 1.514(8) . ?
C13 C14 1.357(8) . ?
C14 C15 1.394(7) . ?
C15 C16 1.475(8) . ?
C16 C17 1.408(8) . ?
C16 C23 1.400(8) . ?
C17 C18 1.494(8) . ?
C17 C19 1.390(8) . ?
C19 C20 1.387(8) . ?
C20 C21 1.507(8) . ?
C20 C22 1.378(9) . ?
C22 C23 1.391(8) . ?
C23 C24 1.513(9) . ?
C25 C26 1.358(8) . ?
C26 C27 1.389(7) . ?
C27 C28 1.486(7) . ?
C28 C29 1.415(7) . ?
C28 C35 1.392(8) . ?
C29 C30 1.504(8) . ?
C29 C31 1.392(7) . ?
C31 C32 1.383(9) . ?
C32 C33 1.509(8) . ?
C32 C34 1.381(9) . ?
C34 C35 1.398(8) . ?
C35 C36 1.516(8) . ?
C37 B1 1.604(7) . ?
O3 C39 1.226(15) . ?
C38 C39 1.489(18) . ?
C39 C40 1.466(18) . ?

loop_
_geom_torsion_atom_site_label_1
_geom_torsion_atom_site_label_2
_geom_torsion_atom_site_label_3
_geom_torsion_atom_site_label_4
_geom_torsion
_geom_torsion_site_symmetry_1
_geom_torsion_site_symmetry_2
_geom_torsion_site_symmetry_3
_geom_torsion_site_symmetry_4
_geom_torsion_publ_flag
Cu1 O1 C30 C29 85.8(5) . . . . ?
Cu1 N2 C3 C2 -175.3(4) . . . . ?
Cu1 N2 C3 C4 8.2(8) . . . . ?
Cu1 N4 C15 C14 177.1(4) . . . . ?
Cu1 N4 C15 C16 -4.9(8) . . . . ?
Cu1 N6 C27 C26 178.1(4) . . . . ?
Cu1 N6 C27 C28 2.9(9) . . . . ?
Cu2 O1 C30 C29 -89.4(5) . . . . ?
N1 N2 C3 C2 0.4(5) . . . . ?
N1 N2 C3 C4 -176.2(4) . . . . ?
N1 C1 C2 C3 0.3(5) . . . . ?
N2 N1 C1 C2 -0.1(5) . . . . ?
N2 N1 B1 N3 -55.1(6) . . . . ?
N2 N1 B1 N5 59.9(6) . . . . ?
N2 N1 B1 C37 -177.0(4) . . . . ?
N2 C3 C4 C5 -117.7(6) . . . . ?
N2 C3 C4 C11 67.3(7) . . . . ?
N3 N4 C15 C14 0.5(6) . . . . ?
N3 N4 C15 C16 178.5(5) . . . . ?
N3 C13 C14 C15 0.2(7) . . . . ?
N4 N3 C13 C14 0.1(7) . . . . ?
N4 N3 B1 N1 59.0(6) . . . . ?
N4 N3 B1 N5 -56.9(6) . . . . ?
N4 N3 B1 C37 -178.6(5) . . . . ?
N4 C15 C16 C17 -113.4(6) . . . . ?
N4 C15 C16 C23 68.2(7) . . . . ?
N5 N6 C27 C26 -0.3(6) . . . . ?
N5 N6 C27 C28 -175.5(5) . . . . ?
N5 C25 C26 C27 -0.3(7) . . . . ?
N6 N5 C25 C26 0.1(7) . . . . ?
N6 N5 B1 N1 -60.4(6) . . . . ?
N6 N5 B1 N3 55.7(6) . . . . ?
N6 N5 B1 C37 176.6(5) . . . . ?
N6 C27 C28 C29 49.1(8) . . . . ?
N6 C27 C28 C35 -138.7(5) . . . . ?
C1 N1 N2 Cu1 176.8(3) . . . . ?
C1 N1 N2 C3 -0.2(5) . . . . ?
C1 N1 B1 N3 125.6(5) . . . . ?
C1 N1 B1 N5 -119.3(5) . . . . ?
C1 N1 B1 C37 3.7(7) . . . . ?
C1 C2 C3 N2 -0.4(6) . . . . ?
C1 C2 C3 C4 175.9(5) . . . . ?
C2 C3 C4 C5 66.3(7) . . . . ?
C2 C3 C4 C11 -108.6(6) . . . . ?
C3 C4 C5 C6 7.6(8) . . . . ?
C3 C4 C5 C7 -172.7(5) . . . . ?
C3 C4 C11 C10 174.1(5) . . . . ?
C3 C4 C11 C12 -3.4(8) . . . . ?
C4 C5 C7 C8 -1.0(9) . . . . ?
C5 C4 C11 C10 -0.8(8) . . . . ?
C5 C4 C11 C12 -178.4(5) . . . . ?
C5 C7 C8 C9 177.0(6) . . . . ?
C5 C7 C8 C10 -1.5(10) . . . . ?
C6 C5 C7 C8 178.7(6) . . . . ?
C7 C8 C10 C11 3.0(10) . . . . ?
C8 C10 C11 C4 -1.8(9) . . . . ?
C8 C10 C11 C12 175.7(6) . . . . ?
C9 C8 C10 C11 -175.5(6) . . . . ?
C11 C4 C5 C6 -177.6(5) . . . . ?
C11 C4 C5 C7 2.2(8) . . . . ?
C13 N3 N4 Cu1 -177.7(4) . . . . ?
C13 N3 N4 C15 -0.4(6) . . . . ?
C13 N3 B1 N1 -119.2(6) . . . . ?
C13 N3 B1 N5 124.9(5) . . . . ?
C13 N3 B1 C37 3.3(8) . . . . ?
C13 C14 C15 N4 -0.4(7) . . . . ?
C13 C14 C15 C16 -178.3(5) . . . . ?
C14 C15 C16 C17 64.3(8) . . . . ?
C14 C15 C16 C23 -114.2(6) . . . . ?
C15 C16 C17 C18 2.0(7) . . . . ?
C15 C16 C17 C19 -179.6(5) . . . . ?
C15 C16 C23 C22 -179.9(5) . . . . ?
C15 C16 C23 C24 -2.1(8) . . . . ?
C16 C17 C19 C20 0.5(8) . . . . ?
C17 C16 C23 C22 1.7(8) . . . . ?
C17 C16 C23 C24 179.4(5) . . . . ?
C17 C19 C20 C21 -177.5(5) . . . . ?
C17 C19 C20 C22 -0.4(8) . . . . ?
C18 C17 C19 C20 178.9(5) . . . . ?
C19 C20 C22 C23 1.0(8) . . . . ?
C20 C22 C23 C16 -1.6(8) . . . . ?
C20 C22 C23 C24 -179.4(5) . . . . ?
C21 C20 C22 C23 178.0(5) . . . . ?
C23 C16 C17 C18 -179.5(5) . . . . ?
C23 C16 C17 C19 -1.1(7) . . . . ?
C25 N5 N6 Cu1 -178.6(4) . . . . ?
C25 N5 N6 C27 0.1(6) . . . . ?
C25 N5 B1 N1 114.7(6) . . . . ?
C25 N5 B1 N3 -129.2(5) . . . . ?
C25 N5 B1 C37 -8.3(8) . . . . ?
C25 C26 C27 N6 0.4(7) . . . . ?
C25 C26 C27 C28 175.6(5) . . . . ?
C26 C27 C28 C29 -125.4(6) . . . . ?
C26 C27 C28 C35 46.8(8) . . . . ?
C27 C28 C29 C30 -13.5(7) . . . . ?
C27 C28 C29 C31 165.9(5) . . . . ?
C27 C28 C35 C34 -165.7(5) . . . . ?
C27 C28 C35 C36 14.2(8) . . . . ?
C28 C29 C30 O1 -69.3(6) . . . . ?
C28 C29 C31 C32 0.2(8) . . . . ?
C29 C28 C35 C34 6.6(7) . . . . ?
C29 C28 C35 C36 -173.5(5) . . . . ?
C29 C31 C32 C33 -175.6(5) . . . . ?
C29 C31 C32 C34 5.3(8) . . . . ?
C30 C29 C31 C32 179.7(5) . . . . ?
C31 C29 C30 O1 111.2(5) . . . . ?
C31 C32 C34 C35 -5.0(9) . . . . ?
C32 C34 C35 C28 -0.9(8) . . . . ?
C32 C34 C35 C36 179.2(5) . . . . ?
C33 C32 C34 C35 175.9(5) . . . . ?
C35 C28 C29 C30 174.3(5) . . . . ?
C35 C28 C29 C31 -6.3(7) . . . . ?
B1 N1 N2 Cu1 -2.7(5) . . . . ?
B1 N1 N2 C3 -179.6(4) . . . . ?
B1 N1 C1 C2 179.3(5) . . . . ?
B1 N3 N4 Cu1 3.8(6) . . . . ?
B1 N3 N4 C15 -178.8(5) . . . . ?
B1 N3 C13 C14 178.4(5) . . . . ?
B1 N5 N6 Cu1 -2.7(6) . . . . ?
B1 N5 N6 C27 176.0(5) . . . . ?
B1 N5 C25 C26 -175.4(5) . . . . ?

loop_
_smtbx_masks_void_nr
_smtbx_masks_void_average_x
_smtbx_masks_void_average_y
_smtbx_masks_void_average_z
_smtbx_masks_void_volume
_smtbx_masks_void_count_electrons
_smtbx_masks_void_content
1 0.000 0.431 0.250 138.4 26.3 ?
2 0.000 0.569 0.750 138.4 26.3 ?
3 0.250 0.250 0.500 24.9 0.0 None
4 0.250 0.750 1.000 24.9 0.0 None
5 0.500 0.069 0.750 138.4 26.3 ?
6 0.500 0.931 0.250 138.4 26.3 ?
7 0.750 0.250 1.000 24.9 0.0 ?
8 0.750 0.750 0.500 24.9 0.0 ?
